data_1542389
loop_
_publ_author_name
'Xiang, Jia-Chen'
'Wang, Miao'
'Cheng, Yan'
'Wu, An-Xin'

_publ_section_title
;
 Molecular Iodine-Mediated Chemoselective Synthesis of Multisubstituted
 Pyridines through Catabolism and Reconstruction Behavior of Natural Amino
 Acids.
;
_journal_issue 1
_journal_name_full 'Organic letters'
_journal_page_first 24
_journal_page_last 27
_journal_paper_doi 10.1021/acs.orglett.5b03037
_journal_volume 18
_journal_year 2016
_chemical_formula_sum 'C27 H21 N'
_chemical_formula_weight 359.45
_chemical_name_systematic
; 
 ? 
;
_space_group_IT_number 14
_symmetry_cell_setting monoclinic
_symmetry_space_group_name_Hall '-P 2yn'
_symmetry_space_group_name_H-M 'P 1 21/n 1'
_atom_sites_solution_hydrogens geom
_atom_sites_solution_primary direct
_atom_sites_solution_secondary difmap
_audit_creation_method SHELXL-97
_cell_angle_alpha 90.00
_cell_angle_beta 102.800(4)
_cell_angle_gamma 90.00
_cell_formula_units_Z 4
_cell_length_a 9.829(2)
_cell_length_b 17.878(4)
_cell_length_c 11.147(2)
_cell_measurement_reflns_used 1605
_cell_measurement_temperature 296(2)
_cell_measurement_theta_max 21.18
_cell_measurement_theta_min 2.41
_cell_volume 1910.1(7)
_computing_cell_refinement 'Bruker SAINT'
_computing_data_collection 'Bruker APEX2'
_computing_data_reduction 'Bruker SAINT'
_computing_molecular_graphics 'Bruker SHELXTL'
_computing_publication_material 'Bruker SHELXTL'
_computing_structure_refinement 'SHELXL-97 (Sheldrick, 1997)'
_computing_structure_solution 'SHELXS-97 (Sheldrick, 1990)'
_diffrn_ambient_temperature 296(2)
_diffrn_measured_fraction_theta_full 0.997
_diffrn_measured_fraction_theta_max 0.997
_diffrn_measurement_device_type 'Bruker APEX-II CCD'
_diffrn_measurement_method '\f and \w scans'
_diffrn_radiation_monochromator graphite
_diffrn_radiation_source 'fine-focus sealed tube'
_diffrn_radiation_type MoK\a
_diffrn_radiation_wavelength 0.71073
_diffrn_reflns_av_R_equivalents 0.0491
_diffrn_reflns_av_sigmaI/netI 0.0584
_diffrn_reflns_limit_h_max 12
_diffrn_reflns_limit_h_min -12
_diffrn_reflns_limit_k_max 22
_diffrn_reflns_limit_k_min -22
_diffrn_reflns_limit_l_max 14
_diffrn_reflns_limit_l_min -11
_diffrn_reflns_number 14071
_diffrn_reflns_theta_full 27.00
_diffrn_reflns_theta_max 27.00
_diffrn_reflns_theta_min 2.19
_diffrn_standards_number 0
_exptl_absorpt_coefficient_mu 0.072
_exptl_absorpt_correction_T_max 0.9928
_exptl_absorpt_correction_T_min 0.9914
_exptl_absorpt_correction_type none
_exptl_crystal_colour COLOURLESS
_exptl_crystal_density_diffrn 1.250
_exptl_crystal_density_method 'not measured'
_exptl_crystal_description BLOCK
_exptl_crystal_F_000 760
_exptl_crystal_size_max 0.12
_exptl_crystal_size_mid 0.10
_exptl_crystal_size_min 0.10
_refine_diff_density_max 0.151
_refine_diff_density_min -0.160
_refine_diff_density_rms 0.035
_refine_ls_extinction_method none
_refine_ls_goodness_of_fit_ref 1.039
_refine_ls_hydrogen_treatment mixed
_refine_ls_matrix_type full
_refine_ls_number_parameters 254
_refine_ls_number_reflns 4154
_refine_ls_number_restraints 0
_refine_ls_restrained_S_all 1.039
_refine_ls_R_factor_all 0.1130
_refine_ls_R_factor_gt 0.0498
_refine_ls_shift/su_max 0.001
_refine_ls_shift/su_mean 0.000
_refine_ls_structure_factor_coef Fsqd
_refine_ls_weighting_details 'calc w=1/[\s^2^(Fo^2^)+(0.0735P)^2^+0.0443P] where P=(Fo^2^+2Fc^2^)/3'
_refine_ls_weighting_scheme calc
_refine_ls_wR_factor_gt 0.1253
_refine_ls_wR_factor_ref 0.1671
_reflns_number_gt 2162
_reflns_number_total 4154
_reflns_threshold_expression >2sigma(I)
_cod_data_source_file ol5b03037_si_002.cif
_cod_data_source_block g:\150305c\work\mo_150305c_0m
_cod_depositor_comments
;
The following automatic conversions were performed:

'_symmetry_cell_setting' value 'Monoclinic' changed to 'monoclinic'
according to
/usr/data/users/saulius/crontab/automatic-downloads/current/ACS/lib/dictionaries/cif_core.dic
dictionary named 'cif_core.dic' version 2.4.2 from 2011-04-26.

Automatic conversion script
Id: cif_fix_values 4268 2015-11-12 08:31:59Z antanas 
;
_cod_original_sg_symbol_H-M P2(1)/n
_cod_database_code 1542389

loop_
_symmetry_equiv_pos_as_xyz
'x, y, z'
'-x+1/2, y+1/2, -z+1/2'
'-x, -y, -z'
'x-1/2, -y-1/2, z-1/2'

loop_
_atom_site_label
_atom_site_type_symbol
_atom_site_fract_x
_atom_site_fract_y
_atom_site_fract_z
_atom_site_U_iso_or_equiv
_atom_site_adp_type
_atom_site_occupancy
_atom_site_symmetry_multiplicity
_atom_site_calc_flag
_atom_site_refinement_flags
C1 C 0.0370(3) -0.10971(15) 1.0251(3) 0.0779(8) Uani 1 1 d .
H1A H 0.0306 -0.0766 1.0914 0.117 Uiso 1 1 calc R
H1B H 0.0018 -0.1581 1.0402 0.117 Uiso 1 1 calc R
H1C H -0.0172 -0.0900 0.9493 0.117 Uiso 1 1 calc R
C2 C 0.1874(2) -0.11670(12) 1.0163(2) 0.0589(7) Uani 1 1 d .
H2A H 0.1924 -0.1476 0.9459 0.071 Uiso 1 1 calc R
H2B H 0.2395 -0.1416 1.0895 0.071 Uiso 1 1 calc R
C3 C 0.2544(2) -0.04193(11) 1.0035(2) 0.0490(6) Uani 1 1 d .
C4 C 0.3369(2) -0.00651(11) 1.1039(2) 0.0494(6) Uani 1 1 d .
H4 H 0.3498 -0.0283 1.1813 0.059 Uiso 1 1 calc R
C5 C 0.4008(2) 0.06148(11) 1.0902(2) 0.0431(5) Uani 1 1 d .
C6 C 0.3026(2) 0.06181(11) 0.8830(2) 0.0445(5) Uani 1 1 d .
C7 C 0.2387(2) -0.00638(11) 0.8917(2) 0.0488(6) Uani 1 1 d .
H7 H 0.1847 -0.0283 0.8214 0.059 Uiso 1 1 calc R
C8 C 0.2924(2) 0.09907(11) 0.7624(2) 0.0451(5) Uani 1 1 d .
C9 C 0.4047(2) 0.14388(11) 0.7420(2) 0.0520(6) Uani 1 1 d .
H9 H 0.4797 0.1537 0.8072 0.062 Uiso 1 1 calc R
C10 C 0.4047(2) 0.17275(12) 0.6288(2) 0.0542(6) Uani 1 1 d .
H10 H 0.4805 0.2010 0.6177 0.065 Uiso 1 1 calc R
C11 C 0.2912(2) 0.16042(11) 0.5279(2) 0.0466(5) Uani 1 1 d .
C12 C 0.2896(3) 0.18707(13) 0.4083(2) 0.0596(6) Uani 1 1 d .
H12 H 0.3665 0.2129 0.3939 0.072 Uiso 1 1 calc R
C13 C 0.1779(3) 0.17564(15) 0.3143(2) 0.0742(8) Uani 1 1 d .
H13 H 0.1792 0.1934 0.2361 0.089 Uiso 1 1 calc R
C14 C 0.0604(3) 0.13730(16) 0.3339(2) 0.0788(8) Uani 1 1 d .
H14 H -0.0172 0.1312 0.2695 0.095 Uiso 1 1 calc R
C15 C 0.0596(2) 0.10897(14) 0.4470(2) 0.0619(7) Uani 1 1 d .
H15 H -0.0178 0.0824 0.4584 0.074 Uiso 1 1 calc R
C16 C 0.1751(2) 0.11927(11) 0.5481(2) 0.0459(5) Uani 1 1 d .
C17 C 0.1799(2) 0.08885(11) 0.6657(2) 0.0468(5) Uani 1 1 d .
H17 H 0.1044 0.0610 0.6783 0.056 Uiso 1 1 calc R
C18 C 0.4965(2) 0.09840(11) 1.19664(19) 0.0420(5) Uani 1 1 d .
C19 C 0.5424(2) 0.06303(11) 1.30709(19) 0.0442(5) Uani 1 1 d .
H19 H 0.5133 0.0142 1.3158 0.053 Uiso 1 1 calc R
C20 C 0.6325(2) 0.09776(11) 1.40864(19) 0.0429(5) Uani 1 1 d .
C21 C 0.6833(2) 0.05979(13) 1.5209(2) 0.0531(6) Uani 1 1 d .
H21 H 0.6586 0.0102 1.5295 0.064 Uiso 1 1 calc R
C22 C 0.7681(2) 0.09562(14) 1.6161(2) 0.0621(7) Uani 1 1 d .
H22 H 0.8015 0.0701 1.6894 0.075 Uiso 1 1 calc R
C23 C 0.8061(2) 0.17050(14) 1.6056(2) 0.0659(7) Uani 1 1 d .
H23 H 0.8625 0.1945 1.6725 0.079 Uiso 1 1 calc R
C24 C 0.7610(2) 0.20819(13) 1.4982(2) 0.0615(7) Uani 1 1 d .
H24 H 0.7874 0.2577 1.4920 0.074 Uiso 1 1 calc R
C25 C 0.6745(2) 0.17275(11) 1.3962(2) 0.0480(6) Uani 1 1 d .
C26 C 0.6294(2) 0.20787(12) 1.2805(2) 0.0551(6) Uani 1 1 d .
H26 H 0.6581 0.2565 1.2699 0.066 Uiso 1 1 calc R
C27 C 0.5451(2) 0.17202(11) 1.1844(2) 0.0491(6) Uani 1 1 d .
H27 H 0.5187 0.1964 1.1091 0.059 Uiso 1 1 calc R
N1 N 0.38362(17) 0.09556(9) 0.98101(16) 0.0457(5) Uani 1 1 d .

loop_
_atom_site_aniso_label
_atom_site_aniso_U_11
_atom_site_aniso_U_22
_atom_site_aniso_U_33
_atom_site_aniso_U_23
_atom_site_aniso_U_13
_atom_site_aniso_U_12
C1 0.0681(18) 0.0763(18) 0.090(2) 0.0084(15) 0.0185(15) -0.0119(14)
C2 0.0626(15) 0.0481(13) 0.0629(17) 0.0033(11) 0.0076(12) -0.0105(11)
C3 0.0458(12) 0.0435(12) 0.0583(15) -0.0002(11) 0.0128(10) -0.0016(9)
C4 0.0485(12) 0.0480(12) 0.0512(14) 0.0017(10) 0.0100(10) -0.0019(10)
C5 0.0432(11) 0.0421(11) 0.0451(14) -0.0033(10) 0.0123(9) 0.0025(9)
C6 0.0392(11) 0.0405(11) 0.0535(14) -0.0017(10) 0.0099(10) 0.0037(9)
C7 0.0503(12) 0.0435(12) 0.0509(14) -0.0026(11) 0.0077(10) -0.0016(10)
C8 0.0440(12) 0.0371(11) 0.0538(15) -0.0030(10) 0.0103(10) 0.0015(9)
C9 0.0450(12) 0.0453(12) 0.0616(16) 0.0039(11) 0.0034(10) -0.0015(10)
C10 0.0442(13) 0.0469(12) 0.0709(17) 0.0090(12) 0.0116(11) -0.0042(10)
C11 0.0522(13) 0.0399(11) 0.0492(14) 0.0016(10) 0.0142(10) 0.0027(9)
C12 0.0649(15) 0.0554(14) 0.0616(17) 0.0066(12) 0.0205(12) -0.0031(11)
C13 0.089(2) 0.0869(19) 0.0442(16) 0.0098(13) 0.0093(14) -0.0100(16)
C14 0.0823(19) 0.099(2) 0.0473(17) 0.0029(15) -0.0015(13) -0.0220(16)
C15 0.0610(15) 0.0747(16) 0.0469(16) -0.0014(12) 0.0055(12) -0.0146(12)
C16 0.0489(12) 0.0445(12) 0.0443(14) -0.0047(10) 0.0105(10) 0.0011(10)
C17 0.0483(12) 0.0477(12) 0.0451(14) -0.0016(10) 0.0119(10) -0.0035(10)
C18 0.0445(11) 0.0404(11) 0.0423(13) -0.0027(9) 0.0120(9) 0.0024(9)
C19 0.0524(12) 0.0378(11) 0.0438(13) -0.0036(9) 0.0138(10) -0.0011(9)
C20 0.0417(11) 0.0446(12) 0.0433(14) -0.0036(10) 0.0114(9) 0.0003(9)
C21 0.0546(13) 0.0531(13) 0.0529(15) 0.0010(11) 0.0145(11) -0.0035(10)
C22 0.0565(14) 0.0758(17) 0.0532(16) 0.0061(13) 0.0104(12) -0.0008(13)
C23 0.0581(15) 0.0746(17) 0.0597(17) -0.0136(14) 0.0016(12) -0.0092(13)
C24 0.0527(14) 0.0517(13) 0.0754(19) -0.0100(13) 0.0037(12) -0.0078(11)
C25 0.0392(11) 0.0434(12) 0.0605(15) -0.0031(11) 0.0089(10) -0.0013(9)
C26 0.0510(13) 0.0401(12) 0.0700(17) 0.0051(11) 0.0044(11) -0.0061(10)
C27 0.0535(13) 0.0444(12) 0.0471(14) 0.0080(10) 0.0065(10) 0.0011(10)
N1 0.0464(10) 0.0414(9) 0.0486(12) -0.0003(8) 0.0092(8) 0.0019(8)

loop_
_atom_type_symbol
_atom_type_description
_atom_type_scat_dispersion_real
_atom_type_scat_dispersion_imag
_atom_type_scat_source
C C 0.0033 0.0016 'International Tables Vol C Tables 4.2.6.8 and 6.1.1.4'
H H 0.0000 0.0000 'International Tables Vol C Tables 4.2.6.8 and 6.1.1.4'
N N 0.0061 0.0033 'International Tables Vol C Tables 4.2.6.8 and 6.1.1.4'

loop_
_geom_angle_atom_site_label_1
_geom_angle_atom_site_label_2
_geom_angle_atom_site_label_3
_geom_angle
C2 C1 H1A 109.5
C2 C1 H1B 109.5
H1A C1 H1B 109.5
C2 C1 H1C 109.5
H1A C1 H1C 109.5
H1B C1 H1C 109.5
C1 C2 C3 112.8(2)
C1 C2 H2A 109.0
C3 C2 H2A 109.0
C1 C2 H2B 109.0
C3 C2 H2B 109.0
H2A C2 H2B 107.8
C7 C3 C4 116.7(2)
C7 C3 C2 122.05(19)
C4 C3 C2 121.2(2)
C3 C4 C5 120.6(2)
C3 C4 H4 119.7
C5 C4 H4 119.7
N1 C5 C4 121.89(19)
N1 C5 C18 116.86(18)
C4 C5 C18 121.2(2)
N1 C6 C7 122.3(2)
N1 C6 C8 116.33(18)
C7 C6 C8 121.22(19)
C3 C7 C6 120.5(2)
C3 C7 H7 119.7
C6 C7 H7 119.7
C17 C8 C9 117.9(2)
C17 C8 C6 122.1(2)
C9 C8 C6 119.97(18)
C10 C9 C8 121.4(2)
C10 C9 H9 119.3
C8 C9 H9 119.3
C9 C10 C11 121.0(2)
C9 C10 H10 119.5
C11 C10 H10 119.5
C12 C11 C10 122.6(2)
C12 C11 C16 119.0(2)
C10 C11 C16 118.4(2)
C13 C12 C11 121.1(2)
C13 C12 H12 119.5
C11 C12 H12 119.5
C12 C13 C14 120.6(2)
C12 C13 H13 119.7
C14 C13 H13 119.7
C15 C14 C13 120.0(2)
C15 C14 H14 120.0
C13 C14 H14 120.0
C14 C15 C16 121.3(2)
C14 C15 H15 119.4
C16 C15 H15 119.4
C17 C16 C11 119.07(18)
C17 C16 C15 122.9(2)
C11 C16 C15 118.0(2)
C8 C17 C16 122.2(2)
C8 C17 H17 118.9
C16 C17 H17 118.9
C19 C18 C27 117.67(19)
C19 C18 C5 122.31(19)
C27 C18 C5 120.00(19)
C18 C19 C20 122.66(19)
C18 C19 H19 118.7
C20 C19 H19 118.7
C21 C20 C19 122.2(2)
C21 C20 C25 119.13(19)
C19 C20 C25 118.68(19)
C22 C21 C20 120.1(2)
C22 C21 H21 120.0
C20 C21 H21 120.0
C21 C22 C23 121.0(2)
C21 C22 H22 119.5
C23 C22 H22 119.5
C24 C23 C22 120.4(2)
C24 C23 H23 119.8
C22 C23 H23 119.8
C23 C24 C25 120.5(2)
C23 C24 H24 119.7
C25 C24 H24 119.7
C24 C25 C26 123.1(2)
C24 C25 C20 118.8(2)
C26 C25 C20 118.01(19)
C27 C26 C25 121.4(2)
C27 C26 H26 119.3
C25 C26 H26 119.3
C26 C27 C18 121.4(2)
C26 C27 H27 119.3
C18 C27 H27 119.3
C5 N1 C6 117.88(18)

loop_
_geom_bond_atom_site_label_1
_geom_bond_atom_site_label_2
_geom_bond_distance
C1 C2 1.508(3)
C1 H1A 0.9600
C1 H1B 0.9600
C1 H1C 0.9600
C2 C3 1.511(3)
C2 H2A 0.9700
C2 H2B 0.9700
C3 C7 1.376(3)
C3 C4 1.382(3)
C4 C5 1.392(3)
C4 H4 0.9300
C5 N1 1.338(2)
C5 C18 1.494(3)
C6 N1 1.344(3)
C6 C7 1.385(3)
C6 C8 1.484(3)
C7 H7 0.9300
C8 C17 1.375(3)
C8 C9 1.422(3)
C9 C10 1.363(3)
C9 H9 0.9300
C10 C11 1.415(3)
C10 H10 0.9300
C11 C12 1.412(3)
C11 C16 1.417(3)
C12 C13 1.355(3)
C12 H12 0.9300
C13 C14 1.401(4)
C13 H13 0.9300
C14 C15 1.360(3)
C14 H14 0.9300
C15 C16 1.424(3)
C15 H15 0.9300
C16 C17 1.410(3)
C17 H17 0.9300
C18 C19 1.369(3)
C18 C27 1.417(3)
C19 C20 1.417(3)
C19 H19 0.9300
C20 C21 1.414(3)
C20 C25 1.419(3)
C21 C22 1.356(3)
C21 H21 0.9300
C22 C23 1.402(3)
C22 H22 0.9300
C23 C24 1.360(3)
C23 H23 0.9300
C24 C25 1.411(3)
C24 H24 0.9300
C25 C26 1.414(3)
C26 C27 1.361(3)
C26 H26 0.9300
C27 H27 0.9300

loop_
_geom_torsion_atom_site_label_1
_geom_torsion_atom_site_label_2
_geom_torsion_atom_site_label_3
_geom_torsion_atom_site_label_4
_geom_torsion
C1 C2 C3 C7 -82.7(3)
C1 C2 C3 C4 98.5(3)
C7 C3 C4 C5 -0.5(3)
C2 C3 C4 C5 178.4(2)
C3 C4 C5 N1 1.1(3)
C3 C4 C5 C18 -176.68(19)
C4 C3 C7 C6 -0.5(3)
C2 C3 C7 C6 -179.4(2)
N1 C6 C7 C3 1.1(3)
C8 C6 C7 C3 176.97(19)
N1 C6 C8 C17 -155.36(19)
C7 C6 C8 C17 28.6(3)
N1 C6 C8 C9 28.1(3)
C7 C6 C8 C9 -148.0(2)
C17 C8 C9 C10 -3.3(3)
C6 C8 C9 C10 173.39(19)
C8 C9 C10 C11 1.4(3)
C9 C10 C11 C12 -177.6(2)
C9 C10 C11 C16 2.0(3)
C10 C11 C12 C13 -178.6(2)
C16 C11 C12 C13 1.8(3)
C11 C12 C13 C14 0.4(4)
C12 C13 C14 C15 -2.2(4)
C13 C14 C15 C16 1.8(4)
C12 C11 C16 C17 176.32(19)
C10 C11 C16 C17 -3.3(3)
C12 C11 C16 C15 -2.1(3)
C10 C11 C16 C15 178.2(2)
C14 C15 C16 C17 -178.1(2)
C14 C15 C16 C11 0.3(4)
C9 C8 C17 C16 1.9(3)
C6 C8 C17 C16 -174.72(18)
C11 C16 C17 C8 1.4(3)
C15 C16 C17 C8 179.8(2)
N1 C5 C18 C19 -167.92(18)
C4 C5 C18 C19 9.9(3)
N1 C5 C18 C27 10.7(3)
C4 C5 C18 C27 -171.4(2)
C27 C18 C19 C20 1.6(3)
C5 C18 C19 C20 -179.68(18)
C18 C19 C20 C21 -177.7(2)
C18 C19 C20 C25 1.3(3)
C19 C20 C21 C22 -179.2(2)
C25 C20 C21 C22 1.7(3)
C20 C21 C22 C23 0.4(4)
C21 C22 C23 C24 -1.5(4)
C22 C23 C24 C25 0.5(4)
C23 C24 C25 C26 -177.1(2)
C23 C24 C25 C20 1.6(3)
C21 C20 C25 C24 -2.7(3)
C19 C20 C25 C24 178.2(2)
C21 C20 C25 C26 176.0(2)
C19 C20 C25 C26 -3.0(3)
C24 C25 C26 C27 -179.5(2)
C20 C25 C26 C27 1.8(3)
C25 C26 C27 C18 1.2(3)
C19 C18 C27 C26 -2.9(3)
C5 C18 C27 C26 178.4(2)
C4 C5 N1 C6 -0.5(3)
C18 C5 N1 C6 177.35(16)
C7 C6 N1 C5 -0.6(3)
C8 C6 N1 C5 -176.62(16)
